data_7222176
loop_
_publ_author_name
'Eyob, P.'
'Thomas, J.O.'
'Andersson, A.S.'

_publ_section_title
;
 A neutron powder diffraction study of electrochemically lithiated R -
 (Li3+x Fe2 (P O4)3) for x = 1.8
;
_journal_name_full 'Journal of Materials Chemistry'
_journal_page_first 2343
_journal_page_last 2347
_journal_volume 12
_journal_year 2002
_chemical_formula_sum 'Fe2 Li3 O12 P3'
_chemical_name_systematic 'Li3 Fe2 (P O4)3'
_space_group_IT_number 148
_symmetry_space_group_name_Hall '-R 3'
_symmetry_space_group_name_H-M 'R -3 :H'
_cell_angle_alpha 90
_cell_angle_beta 90
_cell_angle_gamma 120
_cell_formula_units_Z 6
_cell_length_a 8.3009
_cell_length_b 8.3009
_cell_length_c 22.502
_cell_volume 1342.772
_citation_journal_id_ASTM JMACEP
_cod_data_source_file Eyob_JMACEP_2002_1152.cif
_cod_data_source_block Fe2Li3O12P3
_cod_database_code 7222176

loop_
_symmetry_equiv_pos_as_xyz
x,y,z
-y,x-y,z
-x+y,-x,z
-x,-y,-z
y,-x+y,-z
x-y,x,-z
x+2/3,y+1/3,z+1/3
-y+2/3,x-y+1/3,z+1/3
-x+y+2/3,-x+1/3,z+1/3
-x+2/3,-y+1/3,-z+1/3
y+2/3,-x+y+1/3,-z+1/3
x-y+2/3,x+1/3,-z+1/3
x+1/3,y+2/3,z+2/3
-y+1/3,x-y+2/3,z+2/3
-x+y+1/3,-x+2/3,z+2/3
-x+1/3,-y+2/3,-z+2/3
y+1/3,-x+y+2/3,-z+2/3
x-y+1/3,x+2/3,-z+2/3

loop_
_atom_site_label
_atom_site_type_symbol
_atom_site_fract_x
_atom_site_fract_y
_atom_site_fract_z
_atom_site_occupancy
_atom_site_U_iso_or_equiv
O3 O-2 0.2414 0.8023 0.2685 1 0.0
Fe2 Fe+3 0 0 0.6503 1 0.0
Fe1 Fe+3 0 0 0.1468 1 0.0
Li1 Li+1 0.347 0.034 0.384 1 0.0
O1 O-2 0.1909 -0.0098 0.1928 1 0.0
O4 O-2 0.4991 0.8799 0.7556 1 0.0
P1 P+5 0.2909 0.0009 0.25 1 0.0
O2 O-2 0.767 0.9108 0.7007 1 0.0
